data_4104466
loop_
_publ_author_name
'Sumito Tokuji'
'Jae-Yoon Shin'
'Kil Suk Kim'
'Jong Min Lim'
'Katsuyuki Youfu'
'Shohei Saito'
'Dongho Kim'
'Atsuhiro Osuka'

_publ_section_title
;
 Facile Formation of a Benzopyrane-Fused [28]Hexaphyrin That Exhibits
 Distinct M\"obius Aromaticity
;
_journal_name_full 'Journal of the American Chemical Society'
_journal_page_first 7240
_journal_page_last 7241
_journal_paper_doi 10.1021/ja902836x
_journal_volume 131
_journal_year 2009
_chemical_formula_moiety 'C66 H15 F29 N6 O, C6 H14'
_chemical_formula_sum 'C72 H29 F29 N6 O'
_chemical_formula_weight 1545.01
_chemical_name_systematic
; 
 ? 
;
_space_group_IT_number 2
_symmetry_cell_setting triclinic
_symmetry_Int_Tables_number 2
_symmetry_space_group_name_Hall '-P 1'
_symmetry_space_group_name_H-M 'P -1'
_atom_sites_solution_hydrogens geom
_atom_sites_solution_primary direct
_atom_sites_solution_secondary difmap
_audit_creation_method SHELXL-97
_cell_angle_alpha 71.79(7)
_cell_angle_beta 88.10(9)
_cell_angle_gamma 67.33(9)
_cell_formula_units_Z 2
_cell_length_a 14.19(3)
_cell_length_b 14.83(3)
_cell_length_c 17.49(4)
_cell_measurement_reflns_used 16258
_cell_measurement_temperature 123(2)
_cell_measurement_theta_max 27.5
_cell_measurement_theta_min 3.0
_cell_volume 3210(12)
_computing_structure_refinement 'SHELXL-97 (Sheldrick, 1997)'
_computing_structure_solution 'SHELXS-97 (Sheldrick, 1990)'
_diffrn_ambient_temperature 123(2)
_diffrn_detector_area_resol_mean 10.00
_diffrn_measured_fraction_theta_full 0.952
_diffrn_measured_fraction_theta_max 0.952
_diffrn_measurement_device_type 'Rigaku RAXIS-RAPID'
_diffrn_measurement_method \w
_diffrn_radiation_monochromator graphite
_diffrn_radiation_source 'fine-focus sealed tube'
_diffrn_radiation_type MoK\a
_diffrn_radiation_wavelength 0.71075
_diffrn_reflns_av_R_equivalents 0.0507
_diffrn_reflns_av_sigmaI/netI 0.0819
_diffrn_reflns_limit_h_max 16
_diffrn_reflns_limit_h_min -16
_diffrn_reflns_limit_k_max 16
_diffrn_reflns_limit_k_min -15
_diffrn_reflns_limit_l_max 20
_diffrn_reflns_limit_l_min -20
_diffrn_reflns_number 19367
_diffrn_reflns_theta_full 24.00
_diffrn_reflns_theta_max 24.00
_diffrn_reflns_theta_min 2.98
_exptl_absorpt_coefficient_mu 0.155
_exptl_absorpt_correction_T_max 0.9696
_exptl_absorpt_correction_T_min 0.8992
_exptl_absorpt_correction_type none
_exptl_crystal_colour blue
_exptl_crystal_density_diffrn 1.598
_exptl_crystal_description prism
_exptl_crystal_F_000 1544
_exptl_crystal_size_max 0.70
_exptl_crystal_size_mid 0.40
_exptl_crystal_size_min 0.20
_refine_diff_density_max 0.541
_refine_diff_density_min -0.424
_refine_diff_density_rms 0.094
_refine_ls_extinction_method none
_refine_ls_goodness_of_fit_ref 1.029
_refine_ls_hydrogen_treatment constr
_refine_ls_matrix_type full
_refine_ls_number_parameters 975
_refine_ls_number_reflns 9601
_refine_ls_number_restraints 0
_refine_ls_restrained_S_all 1.029
_refine_ls_R_factor_all 0.1401
_refine_ls_R_factor_gt 0.1057
_refine_ls_shift/su_max 0.003
_refine_ls_shift/su_mean 0.000
_refine_ls_structure_factor_coef Fsqd
_refine_ls_weighting_details 'calc w=1/[\s^2^(Fo^2^)+(0.1527P)^2^+5.3122P] where P=(Fo^2^+2Fc^2^)/3'
_refine_ls_weighting_scheme calc
_refine_ls_wR_factor_gt 0.2693
_refine_ls_wR_factor_ref 0.3035
_reflns_number_gt 5957
_reflns_number_total 9601
_reflns_threshold_expression >2sigma(I)
_cod_data_source_file ja902836x_si_002.cif
_cod_data_source_block hexa_o
_cod_original_cell_volume 3211(13)
_cod_database_code 4104466

loop_
_symmetry_equiv_pos_as_xyz
'x, y, z'
'-x, -y, -z'

loop_
_atom_site_label
_atom_site_type_symbol
_atom_site_fract_x
_atom_site_fract_y
_atom_site_fract_z
_atom_site_U_iso_or_equiv
_atom_site_adp_type
_atom_site_occupancy
_atom_site_symmetry_multiplicity
_atom_site_calc_flag
_atom_site_refinement_flags
C1 C 0.0461(5) 0.8777(5) 0.1381(3) 0.0523(15) Uani 1 1 d .
C2 C -0.0640(5) 0.9159(5) 0.1209(4) 0.0568(16) Uani 1 1 d .
C3 C -0.1085(5) 0.9381(5) 0.1856(4) 0.0569(16) Uani 1 1 d .
H1 H -0.1798 0.9644 0.1919 0.068 Uiso 1 1 calc R
C4 C -0.0248(5) 0.9132(5) 0.2432(4) 0.0519(15) Uani 1 1 d .
C5 C -0.0295(5) 0.9125(5) 0.3237(4) 0.0525(15) Uani 1 1 d .
C6 C 0.0575(5) 0.8819(5) 0.3766(4) 0.0528(15) Uani 1 1 d .
C7 C 0.0699(5) 0.8549(5) 0.4617(4) 0.0564(16) Uani 1 1 d .
H2 H 0.0161 0.8644 0.4960 0.068 Uiso 1 1 calc R
C8 C 0.1714(5) 0.8134(5) 0.4861(4) 0.0555(16) Uani 1 1 d .
H3 H 0.2012 0.7865 0.5405 0.067 Uiso 1 1 calc R
C9 C 0.2261(5) 0.8168(5) 0.4161(3) 0.0526(15) Uani 1 1 d .
C10 C 0.3308(5) 0.7898(5) 0.4086(3) 0.0511(15) Uani 1 1 d .
C11 C 0.3669(5) 0.8371(5) 0.3365(3) 0.0475(14) Uani 1 1 d .
C12 C 0.3184(5) 0.9389(5) 0.2826(3) 0.0507(14) Uani 1 1 d .
H4 H 0.2499 0.9852 0.2827 0.061 Uiso 1 1 calc R
C13 C 0.3872(5) 0.9595(5) 0.2298(3) 0.0514(15) Uani 1 1 d .
H5 H 0.3749 1.0230 0.1880 0.062 Uiso 1 1 calc R
C14 C 0.4784(5) 0.8710(5) 0.2481(3) 0.0470(14) Uani 1 1 d .
C15 C 0.5728(5) 0.8565(5) 0.2140(3) 0.0487(14) Uani 1 1 d .
C16 C 0.6539(5) 0.7615(5) 0.2281(3) 0.0487(14) Uani 1 1 d .
C17 C 0.7604(5) 0.7428(5) 0.2191(4) 0.0591(16) Uani 1 1 d .
H6 H 0.7881 0.7936 0.1985 0.071 Uiso 1 1 calc R
C18 C 0.8131(5) 0.6399(5) 0.2453(4) 0.0607(17) Uani 1 1 d .
H7 H 0.8855 0.6041 0.2502 0.073 Uiso 1 1 calc R
C19 C 0.7377(5) 0.5937(5) 0.2647(4) 0.0557(16) Uani 1 1 d .
C20 C 0.7585(5) 0.4891(5) 0.2750(4) 0.0548(15) Uani 1 1 d .
C21 C 0.6841(5) 0.4569(5) 0.2575(4) 0.0540(15) Uani 1 1 d .
C22 C 0.6941(5) 0.3595(5) 0.2516(4) 0.0605(16) Uani 1 1 d .
H8 H 0.7533 0.2968 0.2692 0.073 Uiso 1 1 calc R
C23 C 0.6040(5) 0.3727(5) 0.2166(4) 0.0565(16) Uani 1 1 d .
H9 H 0.5898 0.3206 0.2048 0.068 Uiso 1 1 calc R
C24 C 0.5339(5) 0.4775(5) 0.2000(3) 0.0524(15) Uani 1 1 d .
C25 C 0.4350(5) 0.5260(5) 0.1612(3) 0.0515(15) Uani 1 1 d .
C26 C 0.3681(4) 0.6289(5) 0.1532(3) 0.0479(14) Uani 1 1 d .
C27 C 0.3713(5) 0.6989(5) 0.1906(3) 0.0506(14) Uani 1 1 d .
H10 H 0.4273 0.6884 0.2254 0.061 Uiso 1 1 calc R
C28 C 0.2812(5) 0.7845(5) 0.1692(3) 0.0492(14) Uani 1 1 d .
H11 H 0.2639 0.8433 0.1863 0.059 Uiso 1 1 calc R
C29 C 0.2189(4) 0.7702(5) 0.1175(3) 0.0496(14) Uani 1 1 d .
C30 C 0.1134(5) 0.8322(5) 0.0885(3) 0.0526(15) Uani 1 1 d .
C31 C -0.1309(5) 0.9344(5) 0.3577(4) 0.0562(16) Uani 1 1 d .
C32 C -0.1763(5) 0.8629(6) 0.3752(4) 0.0612(17) Uani 1 1 d .
C33 C -0.2694(6) 0.8802(7) 0.4059(4) 0.074(2) Uani 1 1 d .
C34 C -0.3217(5) 0.9717(7) 0.4209(4) 0.073(2) Uani 1 1 d .
C35 C -0.2796(5) 1.0456(7) 0.4037(4) 0.072(2) Uani 1 1 d .
C36 C -0.1857(5) 1.0251(6) 0.3736(4) 0.0633(17) Uani 1 1 d .
C37 C 0.4066(5) 0.7128(5) 0.4776(3) 0.0510(15) Uani 1 1 d .
C38 C 0.4036(5) 0.6174(5) 0.5192(4) 0.0560(16) Uani 1 1 d .
C39 C 0.4786(6) 0.5434(5) 0.5796(4) 0.0619(18) Uani 1 1 d .
C40 C 0.5580(6) 0.5651(6) 0.6005(4) 0.0649(18) Uani 1 1 d .
C41 C 0.5620(5) 0.6582(6) 0.5633(3) 0.0609(17) Uani 1 1 d .
C42 C 0.4860(5) 0.7318(5) 0.5032(3) 0.0533(15) Uani 1 1 d .
C43 C 0.5846(5) 0.9501(5) 0.1599(4) 0.0508(15) Uani 1 1 d .
C44 C 0.5753(5) 1.0337(5) 0.1836(4) 0.0558(16) Uani 1 1 d .
C45 C 0.5829(5) 1.1220(5) 0.1302(5) 0.0636(18) Uani 1 1 d .
C46 C 0.5927(6) 1.1309(6) 0.0511(4) 0.0664(19) Uani 1 1 d .
C47 C 0.6042(5) 1.0501(6) 0.0249(4) 0.0620(17) Uani 1 1 d .
C48 C 0.6012(5) 0.9612(5) 0.0788(4) 0.0590(16) Uani 1 1 d .
C49 C 0.8677(5) 0.4136(6) 0.2921(5) 0.0671(19) Uani 1 1 d .
C50 C 0.9204(7) 0.3790(7) 0.3667(5) 0.090(3) Uani 1 1 d .
C51 C 1.0240(8) 0.3122(10) 0.3814(8) 0.124(4) Uani 1 1 d .
C52 C 1.0743(8) 0.2807(8) 0.3190(11) 0.125(5) Uani 1 1 d .
C53 C 1.0241(8) 0.3177(8) 0.2457(10) 0.115(4) Uani 1 1 d .
C54 C 0.9219(6) 0.3806(7) 0.2329(6) 0.085(2) Uani 1 1 d .
C55 C 0.3989(5) 0.4628(5) 0.1265(3) 0.0500(14) Uani 1 1 d .
C56 C 0.3791(5) 0.3794(5) 0.1747(4) 0.0569(16) Uani 1 1 d .
C57 C 0.3486(6) 0.3192(5) 0.1445(4) 0.0645(18) Uani 1 1 d .
C58 C 0.3311(6) 0.3449(6) 0.0622(4) 0.0664(18) Uani 1 1 d .
C59 C 0.3475(6) 0.4272(6) 0.0123(4) 0.0638(18) Uani 1 1 d .
C60 C 0.3798(5) 0.4854(5) 0.0441(4) 0.0553(15) Uani 1 1 d .
C61 C 0.0632(5) 0.8450(5) 0.0111(4) 0.0559(15) Uani 1 1 d .
C62 C 0.1178(5) 0.8230(6) -0.0543(4) 0.0622(17) Uani 1 1 d .
C63 C 0.0695(6) 0.8402(6) -0.1272(4) 0.0675(18) Uani 1 1 d .
C64 C -0.0341(6) 0.8800(6) -0.1381(4) 0.073(2) Uani 1 1 d .
C65 C -0.0912(5) 0.9047(6) -0.0772(4) 0.0657(18) Uani 1 1 d .
C66 C -0.0431(5) 0.8874(5) -0.0037(4) 0.0599(16) Uani 1 1 d .
N1 N 0.0677(4) 0.8791(4) 0.2122(3) 0.0539(13) Uani 1 1 d .
N2 N 0.1537(4) 0.8598(4) 0.3514(3) 0.0522(13) Uani 1 1 d .
H12 H 0.1671 0.8715 0.3006 0.063 Uiso 1 1 calc R
N3 N 0.4631(4) 0.7978(4) 0.3130(3) 0.0477(12) Uani 1 1 d .
H13 H 0.5089 0.7346 0.3359 0.057 Uiso 1 1 calc R
N4 N 0.6418(4) 0.6693(4) 0.2566(3) 0.0503(12) Uani 1 1 d .
N5 N 0.5854(4) 0.5247(4) 0.2289(3) 0.0503(12) Uani 1 1 d .
H14 H 0.5585 0.5890 0.2289 0.060 Uiso 1 1 calc R
N6 N 0.2740(4) 0.6768(4) 0.1079(3) 0.0515(12) Uani 1 1 d .
H15 H 0.2523 0.6506 0.0769 0.062 Uiso 1 1 calc R
F1 F -0.1261(3) 0.7716(3) 0.3623(3) 0.0767(11) Uani 1 1 d .
F2 F -0.3092(4) 0.8083(4) 0.4214(3) 0.0977(15) Uani 1 1 d .
F3 F -0.4129(3) 0.9919(4) 0.4492(3) 0.0993(16) Uani 1 1 d .
F4 F -0.3315(3) 1.1373(4) 0.4143(3) 0.0925(14) Uani 1 1 d .
F5 F -0.1464(3) 1.0992(3) 0.3576(2) 0.0749(11) Uani 1 1 d .
F6 F 0.3299(3) 0.5917(3) 0.4965(2) 0.0674(10) Uani 1 1 d .
F7 F 0.4751(4) 0.4498(3) 0.6138(2) 0.0770(12) Uani 1 1 d .
F8 F 0.6313(3) 0.4916(3) 0.6579(2) 0.0847(13) Uani 1 1 d .
F9 F 0.6395(3) 0.6792(4) 0.5841(2) 0.0775(12) Uani 1 1 d .
F10 F 0.4923(3) 0.8239(3) 0.46919(19) 0.0599(9) Uani 1 1 d .
F11 F 0.5640(3) 1.0274(3) 0.2612(2) 0.0701(10) Uani 1 1 d .
F12 F 0.5767(4) 1.1994(3) 0.1574(3) 0.0877(13) Uani 1 1 d .
F13 F 0.5910(3) 1.2210(3) -0.0010(3) 0.0875(13) Uani 1 1 d .
F14 F 0.6117(4) 1.0605(4) -0.0536(2) 0.0869(13) Uani 1 1 d .
F15 F 0.6087(3) 0.8857(3) 0.0492(2) 0.0707(11) Uani 1 1 d .
F16 F 0.8720(4) 0.4109(5) 0.4268(3) 0.122(2) Uani 1 1 d .
F17 F 1.0729(5) 0.2802(7) 0.4536(5) 0.194(4) Uani 1 1 d .
F18 F 1.1744(4) 0.2191(5) 0.3313(6) 0.179(4) Uani 1 1 d .
F19 F 1.0750(4) 0.2922(5) 0.1828(6) 0.153(3) Uani 1 1 d .
F20 F 0.8763(4) 0.4137(5) 0.1576(4) 0.1180(19) Uani 1 1 d .
F21 F 0.3949(3) 0.3519(3) 0.2554(2) 0.0684(10) Uani 1 1 d .
F22 F 0.3325(4) 0.2375(3) 0.1937(3) 0.0853(13) Uani 1 1 d .
F23 F 0.2999(4) 0.2866(4) 0.0318(3) 0.0945(15) Uani 1 1 d .
F24 F 0.3317(4) 0.4523(4) -0.0684(2) 0.0853(13) Uani 1 1 d .
F25 F 0.3958(3) 0.5670(3) -0.0077(2) 0.0639(10) Uani 1 1 d .
F26 F 0.2199(3) 0.7894(3) -0.0494(2) 0.0720(11) Uani 1 1 d .
F27 F 0.1242(3) 0.8197(3) -0.1881(2) 0.0813(12) Uani 1 1 d .
F28 F -0.0829(3) 0.9016(3) -0.2110(2) 0.0852(13) Uani 1 1 d .
F29 F -0.1947(3) 0.9472(3) -0.0882(2) 0.0812(12) Uani 1 1 d .
O1 O -0.1086(3) 0.9200(3) 0.0517(3) 0.0613(11) Uani 1 1 d .
C67 C 0.1146(10) 0.5903(12) 0.3797(8) 0.153(5) Uani 1 1 d .
H16 H 0.0687 0.5568 0.4053 0.229 Uiso 1 1 calc R
H17 H 0.0959 0.6558 0.3903 0.229 Uiso 1 1 calc R
H18 H 0.1856 0.5449 0.4019 0.229 Uiso 1 1 calc R
C68 C 0.1043(9) 0.6111(10) 0.2882(10) 0.140(5) Uani 1 1 d .
H22 H 0.0364 0.6671 0.2650 0.168 Uiso 1 1 calc R
H23 H 0.1574 0.6360 0.2641 0.168 Uiso 1 1 calc R
C69 C 0.1138(10) 0.5259(13) 0.2661(12) 0.160(6) Uani 1 1 d .
H24 H 0.0569 0.5065 0.2890 0.192 Uiso 1 1 calc R
H25 H 0.1778 0.4694 0.2969 0.192 Uiso 1 1 calc R
C70 C 0.1159(17) 0.5197(16) 0.1868(15) 0.201(8) Uani 1 1 d .
H26 H 0.1841 0.5169 0.1701 0.241 Uiso 1 1 calc R
H27 H 0.1156 0.4513 0.1923 0.241 Uiso 1 1 calc R
C71 C 0.0475(14) 0.5876(17) 0.1229(12) 0.231(12) Uani 1 1 d .
H28 H 0.0419 0.6569 0.1211 0.277 Uiso 1 1 calc R
H29 H -0.0196 0.5845 0.1372 0.277 Uiso 1 1 calc R
C72 C 0.0556(16) 0.5865(13) 0.0358(11) 0.210(8) Uani 1 1 d .
H19 H 0.1154 0.6006 0.0155 0.315 Uiso 1 1 calc R
H20 H -0.0067 0.6397 0.0019 0.315 Uiso 1 1 calc R
H21 H 0.0633 0.5186 0.0342 0.315 Uiso 1 1 calc R

loop_
_atom_site_aniso_label
_atom_site_aniso_U_11
_atom_site_aniso_U_22
_atom_site_aniso_U_33
_atom_site_aniso_U_23
_atom_site_aniso_U_13
_atom_site_aniso_U_12
C1 0.046(3) 0.063(4) 0.046(3) -0.014(3) 0.014(3) -0.023(3)
C2 0.057(4) 0.062(4) 0.048(3) -0.019(3) 0.015(3) -0.020(3)
C3 0.047(4) 0.067(4) 0.060(4) -0.022(3) 0.017(3) -0.026(3)
C4 0.045(3) 0.061(4) 0.053(3) -0.023(3) 0.018(3) -0.022(3)
C5 0.046(3) 0.063(4) 0.051(3) -0.021(3) 0.023(3) -0.024(3)
C6 0.049(4) 0.061(4) 0.050(3) -0.020(3) 0.023(3) -0.024(3)
C7 0.051(4) 0.067(4) 0.053(3) -0.024(3) 0.026(3) -0.023(3)
C8 0.051(4) 0.075(5) 0.043(3) -0.021(3) 0.023(3) -0.029(4)
C9 0.052(4) 0.064(4) 0.045(3) -0.019(3) 0.016(3) -0.027(3)
C10 0.048(3) 0.066(4) 0.041(3) -0.018(3) 0.018(3) -0.025(3)
C11 0.047(3) 0.052(4) 0.045(3) -0.022(3) 0.016(3) -0.019(3)
C12 0.044(3) 0.055(4) 0.052(3) -0.019(3) 0.014(3) -0.018(3)
C13 0.058(4) 0.056(4) 0.045(3) -0.017(3) 0.017(3) -0.027(3)
C14 0.050(3) 0.050(4) 0.046(3) -0.018(3) 0.018(3) -0.023(3)
C15 0.053(4) 0.057(4) 0.044(3) -0.016(3) 0.018(3) -0.030(3)
C16 0.046(3) 0.054(4) 0.048(3) -0.017(3) 0.017(3) -0.022(3)
C17 0.048(4) 0.064(5) 0.070(4) -0.024(3) 0.019(3) -0.026(4)
C18 0.044(4) 0.064(5) 0.076(4) -0.028(4) 0.017(3) -0.021(3)
C19 0.058(4) 0.058(4) 0.053(3) -0.016(3) 0.019(3) -0.027(4)
C20 0.047(4) 0.051(4) 0.059(4) -0.014(3) 0.016(3) -0.016(3)
C21 0.044(4) 0.052(4) 0.055(4) -0.015(3) 0.012(3) -0.011(3)
C22 0.056(4) 0.050(4) 0.069(4) -0.021(3) 0.017(3) -0.015(3)
C23 0.053(4) 0.055(4) 0.062(4) -0.023(3) 0.010(3) -0.019(3)
C24 0.058(4) 0.057(4) 0.042(3) -0.017(3) 0.019(3) -0.023(3)
C25 0.056(4) 0.059(4) 0.043(3) -0.018(3) 0.015(3) -0.026(3)
C26 0.045(3) 0.058(4) 0.039(3) -0.012(3) 0.012(3) -0.022(3)
C27 0.049(4) 0.058(4) 0.046(3) -0.018(3) 0.014(3) -0.022(3)
C28 0.049(4) 0.051(4) 0.048(3) -0.019(3) 0.021(3) -0.018(3)
C29 0.041(3) 0.059(4) 0.041(3) -0.013(3) 0.018(3) -0.017(3)
C30 0.045(3) 0.056(4) 0.048(3) -0.013(3) 0.011(3) -0.014(3)
C31 0.046(4) 0.075(5) 0.045(3) -0.017(3) 0.019(3) -0.024(4)
C32 0.054(4) 0.075(5) 0.054(4) -0.019(3) 0.021(3) -0.027(4)
C33 0.064(5) 0.101(6) 0.069(4) -0.027(4) 0.032(4) -0.048(5)
C34 0.050(4) 0.105(6) 0.064(4) -0.030(4) 0.028(3) -0.029(4)
C35 0.052(4) 0.090(6) 0.069(4) -0.037(4) 0.025(3) -0.016(4)
C36 0.048(4) 0.082(5) 0.062(4) -0.027(4) 0.023(3) -0.026(4)
C37 0.047(3) 0.061(4) 0.040(3) -0.015(3) 0.019(3) -0.019(3)
C38 0.054(4) 0.066(4) 0.047(3) -0.018(3) 0.029(3) -0.026(4)
C39 0.082(5) 0.052(4) 0.039(3) -0.011(3) 0.026(3) -0.018(4)
C40 0.066(4) 0.070(5) 0.035(3) -0.006(3) 0.015(3) -0.012(4)
C41 0.055(4) 0.087(5) 0.035(3) -0.015(3) 0.018(3) -0.028(4)
C42 0.053(4) 0.065(4) 0.036(3) -0.011(3) 0.021(3) -0.022(3)
C43 0.046(3) 0.057(4) 0.051(3) -0.015(3) 0.015(3) -0.025(3)
C44 0.052(4) 0.063(4) 0.055(4) -0.017(3) 0.011(3) -0.027(3)
C45 0.053(4) 0.051(4) 0.088(5) -0.026(4) 0.011(4) -0.019(3)
C46 0.067(5) 0.063(5) 0.066(4) -0.007(4) 0.022(4) -0.035(4)
C47 0.065(4) 0.065(5) 0.053(4) -0.016(3) 0.024(3) -0.027(4)
C48 0.062(4) 0.059(4) 0.054(4) -0.011(3) 0.019(3) -0.029(4)
C49 0.046(4) 0.059(4) 0.089(5) -0.013(4) 0.015(4) -0.023(4)
C50 0.074(6) 0.087(6) 0.080(6) 0.018(5) 0.010(5) -0.036(5)
C51 0.074(7) 0.125(9) 0.118(9) 0.043(7) -0.006(7) -0.045(7)
C52 0.062(7) 0.081(7) 0.182(13) 0.014(8) 0.006(8) -0.020(6)
C53 0.071(6) 0.076(7) 0.208(13) -0.073(8) 0.059(8) -0.021(6)
C54 0.059(5) 0.072(5) 0.127(8) -0.047(5) 0.027(5) -0.017(4)
C55 0.049(3) 0.051(4) 0.046(3) -0.017(3) 0.015(3) -0.015(3)
C56 0.064(4) 0.061(4) 0.051(4) -0.022(3) 0.020(3) -0.028(4)
C57 0.071(5) 0.065(5) 0.065(4) -0.023(4) 0.024(3) -0.035(4)
C58 0.068(5) 0.080(5) 0.071(4) -0.042(4) 0.023(4) -0.038(4)
C59 0.068(4) 0.080(5) 0.052(4) -0.032(4) 0.020(3) -0.032(4)
C60 0.052(4) 0.061(4) 0.051(3) -0.019(3) 0.019(3) -0.022(3)
C61 0.053(4) 0.057(4) 0.048(3) -0.013(3) 0.010(3) -0.014(3)
C62 0.059(4) 0.069(5) 0.052(4) -0.022(3) 0.012(3) -0.016(4)
C63 0.068(5) 0.066(5) 0.053(4) -0.020(3) 0.009(3) -0.010(4)
C64 0.081(5) 0.075(5) 0.053(4) -0.025(4) 0.004(4) -0.017(4)
C65 0.048(4) 0.073(5) 0.067(4) -0.028(4) 0.005(3) -0.011(4)
C66 0.052(4) 0.062(4) 0.058(4) -0.026(3) 0.013(3) -0.011(3)
N1 0.048(3) 0.070(4) 0.048(3) -0.023(3) 0.023(2) -0.026(3)
N2 0.051(3) 0.068(4) 0.043(3) -0.021(2) 0.023(2) -0.028(3)
N3 0.045(3) 0.055(3) 0.041(2) -0.016(2) 0.017(2) -0.020(3)
N4 0.053(3) 0.047(3) 0.047(3) -0.009(2) 0.014(2) -0.021(3)
N5 0.051(3) 0.055(3) 0.046(3) -0.019(2) 0.018(2) -0.021(3)
N6 0.051(3) 0.059(3) 0.046(3) -0.020(2) 0.015(2) -0.022(3)
F1 0.071(3) 0.076(3) 0.090(3) -0.030(2) 0.034(2) -0.036(2)
F2 0.083(3) 0.124(4) 0.115(4) -0.044(3) 0.050(3) -0.070(3)
F3 0.062(3) 0.143(5) 0.110(3) -0.059(3) 0.053(3) -0.049(3)
F4 0.068(3) 0.105(4) 0.110(3) -0.060(3) 0.044(2) -0.024(3)
F5 0.073(3) 0.078(3) 0.086(3) -0.040(2) 0.038(2) -0.035(2)
F6 0.075(3) 0.076(3) 0.061(2) -0.0245(19) 0.0292(19) -0.040(2)
F7 0.110(3) 0.059(2) 0.051(2) -0.0132(18) 0.035(2) -0.027(2)
F8 0.086(3) 0.087(3) 0.045(2) -0.005(2) 0.013(2) -0.009(3)
F9 0.061(2) 0.114(3) 0.049(2) -0.015(2) 0.0067(17) -0.034(2)
F10 0.058(2) 0.079(3) 0.0470(18) -0.0159(18) 0.0170(16) -0.036(2)
F11 0.076(3) 0.079(3) 0.067(2) -0.034(2) 0.0136(19) -0.033(2)
F12 0.089(3) 0.070(3) 0.121(4) -0.045(3) 0.023(3) -0.038(3)
F13 0.085(3) 0.069(3) 0.094(3) 0.000(2) 0.024(2) -0.038(3)
F14 0.098(3) 0.098(3) 0.058(2) -0.013(2) 0.035(2) -0.043(3)
F15 0.082(3) 0.077(3) 0.059(2) -0.028(2) 0.033(2) -0.034(2)
F16 0.089(4) 0.191(6) 0.061(3) 0.006(3) 0.004(3) -0.067(4)
F17 0.096(4) 0.243(9) 0.142(6) 0.086(6) -0.031(4) -0.077(5)
F18 0.056(3) 0.093(4) 0.311(10) 0.000(5) 0.027(4) -0.002(3)
F19 0.082(4) 0.142(6) 0.278(9) -0.137(6) 0.074(5) -0.040(4)
F20 0.085(4) 0.176(6) 0.130(5) -0.101(4) 0.042(3) -0.053(4)
F21 0.089(3) 0.073(3) 0.047(2) -0.0143(18) 0.0175(19) -0.041(2)
F22 0.109(4) 0.078(3) 0.086(3) -0.026(2) 0.028(3) -0.057(3)
F23 0.118(4) 0.119(4) 0.095(3) -0.061(3) 0.031(3) -0.077(3)
F24 0.104(3) 0.119(4) 0.056(2) -0.042(2) 0.018(2) -0.059(3)
F25 0.075(3) 0.074(3) 0.0469(19) -0.0197(18) 0.0199(17) -0.035(2)
F26 0.062(3) 0.092(3) 0.047(2) -0.023(2) 0.0145(17) -0.017(2)
F27 0.087(3) 0.087(3) 0.050(2) -0.031(2) 0.009(2) -0.009(2)
F28 0.090(3) 0.090(3) 0.064(2) -0.036(2) -0.010(2) -0.014(3)
F29 0.063(3) 0.089(3) 0.079(3) -0.037(2) -0.006(2) -0.009(2)
O1 0.052(3) 0.069(3) 0.058(3) -0.023(2) 0.002(2) -0.017(2)
C67 0.115(9) 0.206(15) 0.120(10) -0.067(10) 0.017(7) -0.034(10)
C68 0.093(8) 0.118(10) 0.209(15) -0.052(10) 0.016(8) -0.045(8)
C69 0.088(8) 0.188(16) 0.25(2) -0.138(15) 0.071(10) -0.057(9)
C70 0.22(2) 0.196(19) 0.24(2) -0.085(18) 0.104(19) -0.133(18)
C71 0.151(14) 0.27(2) 0.177(17) 0.078(16) 0.039(12) -0.105(15)
C72 0.31(2) 0.182(16) 0.213(18) -0.111(14) 0.151(17) -0.152(17)

loop_
_atom_type_symbol
_atom_type_description
_atom_type_scat_dispersion_real
_atom_type_scat_dispersion_imag
_atom_type_scat_source
C C 0.0033 0.0016 'International Tables Vol C Tables 4.2.6.8 and 6.1.1.4'
H H 0.0000 0.0000 'International Tables Vol C Tables 4.2.6.8 and 6.1.1.4'
N N 0.0061 0.0033 'International Tables Vol C Tables 4.2.6.8 and 6.1.1.4'
F F 0.0171 0.0103 'International Tables Vol C Tables 4.2.6.8 and 6.1.1.4'
O O 0.0106 0.0060 'International Tables Vol C Tables 4.2.6.8 and 6.1.1.4'

loop_
_geom_angle_atom_site_label_1
_geom_angle_atom_site_label_2
_geom_angle_atom_site_label_3
_geom_angle
N1 C1 C30 128.3(6)
N1 C1 C2 109.2(5)
C30 C1 C2 121.6(6)
C3 C2 O1 128.8(6)
C3 C2 C1 108.4(6)
O1 C2 C1 122.6(6)
C2 C3 C4 105.1(6)
C2 C3 H1 127.4
C4 C3 H1 127.4
N1 C4 C5 121.1(5)
N1 C4 C3 110.9(5)
C5 C4 C3 127.7(6)
C6 C5 C4 123.4(6)
C6 C5 C31 117.8(5)
C4 C5 C31 118.4(5)
N2 C6 C5 122.2(6)
N2 C6 C7 106.5(5)
C5 C6 C7 130.8(6)
C8 C7 C6 108.4(5)
C8 C7 H2 125.8
C6 C7 H2 125.8
C7 C8 C9 108.3(6)
C7 C8 H3 125.8
C9 C8 H3 125.8
N2 C9 C10 123.2(5)
N2 C9 C8 106.2(6)
C10 C9 C8 130.5(6)
C9 C10 C11 121.4(6)
C9 C10 C37 119.7(5)
C11 C10 C37 118.9(5)
N3 C11 C12 106.2(5)
N3 C11 C10 125.8(6)
C12 C11 C10 127.3(6)
C13 C12 C11 108.3(6)
C13 C12 H4 125.8
C11 C12 H4 125.8
C12 C13 C14 108.3(6)
C12 C13 H5 125.8
C14 C13 H5 125.8
N3 C14 C13 106.5(5)
N3 C14 C15 124.1(6)
C13 C14 C15 129.2(5)
C16 C15 C14 124.5(5)
C16 C15 C43 118.5(5)
C14 C15 C43 117.0(6)
N4 C16 C15 122.6(5)
N4 C16 C17 110.3(6)
C15 C16 C17 127.0(6)
C18 C17 C16 107.0(6)
C18 C17 H6 126.5
C16 C17 H6 126.5
C17 C18 C19 106.8(6)
C17 C18 H7 126.6
C19 C18 H7 126.6
N4 C19 C20 124.8(6)
N4 C19 C18 109.8(6)
C20 C19 C18 124.3(6)
C21 C20 C19 122.6(6)
C21 C20 C49 118.4(6)
C19 C20 C49 118.2(6)
N5 C21 C20 122.1(6)
N5 C21 C22 106.8(6)
C20 C21 C22 130.3(6)
C23 C22 C21 107.8(6)
C23 C22 H8 126.1
C21 C22 H8 126.1
C22 C23 C24 109.0(6)
C22 C23 H9 125.5
C24 C23 H9 125.5
N5 C24 C25 125.5(6)
N5 C24 C23 105.9(6)
C25 C24 C23 128.6(6)
C24 C25 C26 124.3(6)
C24 C25 C55 116.3(6)
C26 C25 C55 119.4(6)
N6 C26 C27 105.2(6)
N6 C26 C25 122.1(5)
C27 C26 C25 132.4(6)
C28 C27 C26 109.3(6)
C28 C27 H10 125.4
C26 C27 H10 125.4
C27 C28 C29 107.9(6)
C27 C28 H11 126.1
C29 C28 H11 126.1
N6 C29 C28 106.7(5)
N6 C29 C30 124.9(6)
C28 C29 C30 127.9(6)
C1 C30 C29 120.1(6)
C1 C30 C61 113.9(6)
C29 C30 C61 125.6(6)
C36 C31 C32 115.7(6)
C36 C31 C5 123.2(6)
C32 C31 C5 121.1(6)
F1 C32 C33 118.1(6)
F1 C32 C31 118.9(6)
C33 C32 C31 123.0(7)
F2 C33 C32 120.2(8)
F2 C33 C34 120.3(7)
C32 C33 C34 119.5(7)
F3 C34 C33 121.2(7)
F3 C34 C35 119.4(8)
C33 C34 C35 119.4(7)
F4 C35 C36 120.2(7)
F4 C35 C34 120.5(7)
C36 C35 C34 119.4(7)
F5 C36 C35 117.9(7)
F5 C36 C31 119.1(6)
C35 C36 C31 123.0(7)
C42 C37 C38 116.2(6)
C42 C37 C10 121.1(6)
C38 C37 C10 122.6(6)
F6 C38 C39 117.7(6)
F6 C38 C37 119.9(6)
C39 C38 C37 122.2(6)
F7 C39 C40 121.5(6)
F7 C39 C38 119.3(7)
C40 C39 C38 119.1(6)
F8 C40 C41 121.1(7)
F8 C40 C39 118.3(7)
C41 C40 C39 120.6(6)
F9 C41 C40 120.4(6)
F9 C41 C42 120.0(6)
C40 C41 C42 119.7(7)
F10 C42 C41 117.4(6)
F10 C42 C37 120.4(5)
C41 C42 C37 122.1(6)
C44 C43 C48 115.4(6)
C44 C43 C15 123.5(6)
C48 C43 C15 121.0(6)
F11 C44 C43 119.1(5)
F11 C44 C45 118.9(6)
C43 C44 C45 121.9(6)
F12 C45 C46 120.7(6)
F12 C45 C44 119.3(7)
C46 C45 C44 120.0(6)
F13 C46 C45 118.9(7)
F13 C46 C47 120.9(7)
C45 C46 C47 120.3(6)
F14 C47 C46 119.7(6)
F14 C47 C48 120.9(6)
C46 C47 C48 119.2(6)
F15 C48 C47 116.8(6)
F15 C48 C43 120.1(5)
C47 C48 C43 123.0(7)
C50 C49 C54 116.7(8)
C50 C49 C20 121.4(8)
C54 C49 C20 121.7(7)
F16 C50 C49 119.5(8)
F16 C50 C51 119.2(10)
C49 C50 C51 121.3(11)
F17 C51 C52 120.8(12)
F17 C51 C50 120.0(14)
C52 C51 C50 119.2(11)
C53 C52 F18 120.4(15)
C53 C52 C51 119.5(11)
F18 C52 C51 120.0(14)
C52 C53 C54 120.5(12)
C52 C53 F19 119.7(11)
C54 C53 F19 119.8(13)
F20 C54 C53 117.0(10)
F20 C54 C49 120.2(8)
C53 C54 C49 122.7(10)
C56 C55 C60 114.9(6)
C56 C55 C25 122.4(5)
C60 C55 C25 122.6(5)
F21 C56 C57 117.1(6)
F21 C56 C55 119.3(5)
C57 C56 C55 123.5(6)
F22 C57 C56 121.4(6)
F22 C57 C58 119.5(6)
C56 C57 C58 119.0(6)
F23 C58 C59 120.7(6)
F23 C58 C57 119.5(6)
C59 C58 C57 119.7(6)
F24 C59 C58 120.1(6)
F24 C59 C60 119.8(6)
C58 C59 C60 120.1(6)
F25 C60 C59 118.5(6)
F25 C60 C55 118.9(6)
C59 C60 C55 122.6(6)
C66 C61 C62 115.6(6)
C66 C61 C30 120.9(6)
C62 C61 C30 123.4(6)
F26 C62 C63 116.3(6)
F26 C62 C61 121.1(6)
C63 C62 C61 122.5(7)
F27 C63 C64 119.8(6)
F27 C63 C62 120.6(7)
C64 C63 C62 119.6(7)
C63 C64 F28 120.2(7)
C63 C64 C65 120.5(7)
F28 C64 C65 119.2(7)
F29 C65 C64 121.0(6)
F29 C65 C66 118.9(6)
C64 C65 C66 120.2(7)
C65 C66 O1 115.0(6)
C65 C66 C61 121.6(6)
O1 C66 C61 123.3(6)
C1 N1 C4 106.2(5)
C9 N2 C6 110.5(5)
C9 N2 H12 124.7
C6 N2 H12 124.7
C11 N3 C14 110.6(5)
C11 N3 H13 124.7
C14 N3 H13 124.7
C19 N4 C16 105.8(5)
C21 N5 C24 110.2(6)
C21 N5 H14 124.9
C24 N5 H14 124.9
C29 N6 C26 111.0(5)
C29 N6 H15 124.5
C26 N6 H15 124.5
C2 O1 C66 116.6(5)
C68 C67 H16 109.5
C68 C67 H17 109.5
H16 C67 H17 109.5
C68 C67 H18 109.5
H16 C67 H18 109.5
H17 C67 H18 109.5
C69 C68 C67 114.5(14)
C69 C68 H22 108.6
C67 C68 H22 108.6
C69 C68 H23 108.6
C67 C68 H23 108.6
H22 C68 H23 107.6
C68 C69 C70 127.1(18)
C68 C69 H24 105.5
C70 C69 H24 105.5
C68 C69 H25 105.5
C70 C69 H25 105.5
H24 C69 H25 106.1
C71 C70 C69 126(2)
C71 C70 H26 105.9
C69 C70 H26 105.9
C71 C70 H27 105.9
C69 C70 H27 105.9
H26 C70 H27 106.3
C70 C71 C72 125(2)
C70 C71 H28 106.0
C72 C71 H28 106.0
C70 C71 H29 106.0
C72 C71 H29 106.0
H28 C71 H29 106.3
C71 C72 H19 109.5
C71 C72 H20 109.5
H19 C72 H20 109.5
C71 C72 H21 109.5
H19 C72 H21 109.5
H20 C72 H21 109.5

loop_
_geom_bond_atom_site_label_1
_geom_bond_atom_site_label_2
_geom_bond_distance
C1 N1 1.350(8)
C1 C30 1.390(9)
C1 C2 1.447(9)
C2 C3 1.346(9)
C2 O1 1.358(8)
C3 C4 1.438(9)
C3 H1 0.9500
C4 N1 1.374(8)
C4 C5 1.405(9)
C5 C6 1.402(9)
C5 C31 1.495(9)
C6 N2 1.368(8)
C6 C7 1.414(9)
C7 C8 1.352(9)
C7 H2 0.9500
C8 C9 1.425(9)
C8 H3 0.9500
C9 N2 1.366(8)
C9 C10 1.395(9)
C10 C11 1.422(8)
C10 C37 1.483(9)
C11 N3 1.368(8)
C11 C12 1.412(9)
C12 C13 1.377(8)
C12 H4 0.9500
C13 C14 1.398(9)
C13 H5 0.9500
C14 N3 1.382(8)
C14 C15 1.414(9)
C15 C16 1.387(9)
C15 C43 1.483(8)
C16 N4 1.378(8)
C16 C17 1.439(9)
C17 C18 1.343(10)
C17 H6 0.9500
C18 C19 1.457(9)
C18 H7 0.9500
C19 N4 1.366(9)
C19 C20 1.416(9)
C20 C21 1.391(9)
C20 C49 1.492(10)
C21 N5 1.367(8)
C21 C22 1.433(10)
C22 C23 1.353(9)
C22 H8 0.9500
C23 C24 1.427(9)
C23 H9 0.9500
C24 N5 1.385(8)
C24 C25 1.388(9)
C25 C26 1.417(9)
C25 C55 1.502(9)
C26 N6 1.380(8)
C26 C27 1.404(9)
C27 C28 1.368(9)
C27 H10 0.9500
C28 C29 1.399(8)
C28 H11 0.9500
C29 N6 1.365(8)
C29 C30 1.428(9)
C30 C61 1.475(9)
C31 C36 1.379(10)
C31 C32 1.395(9)
C32 F1 1.352(8)
C32 C33 1.371(10)
C33 F2 1.342(9)
C33 C34 1.376(11)
C34 F3 1.327(8)
C34 C35 1.391(11)
C35 F4 1.342(9)
C35 C36 1.374(10)
C36 F5 1.366(8)
C37 C42 1.381(9)
C37 C38 1.390(9)
C38 F6 1.352(8)
C38 C39 1.379(10)
C39 F7 1.348(8)
C39 C40 1.374(10)
C40 F8 1.338(8)
C40 C41 1.353(10)
C41 F9 1.342(8)
C41 C42 1.381(9)
C42 F10 1.345(8)
C43 C44 1.384(9)
C43 C48 1.399(9)
C44 F11 1.339(8)
C44 C45 1.392(10)
C45 F12 1.346(8)
C45 C46 1.357(10)
C46 F13 1.352(8)
C46 C47 1.365(10)
C47 F14 1.337(8)
C47 C48 1.375(9)
C48 F15 1.343(8)
C49 C50 1.369(11)
C49 C54 1.371(12)
C50 F16 1.347(11)
C50 C51 1.397(14)
C51 F17 1.316(13)
C51 C52 1.390(19)
C52 C53 1.331(17)
C52 F18 1.341(12)
C53 C54 1.368(13)
C53 F19 1.368(13)
C54 F20 1.342(11)
C55 C56 1.386(9)
C55 C60 1.386(9)
C56 F21 1.342(8)
C56 C57 1.368(9)
C57 F22 1.345(8)
C57 C58 1.374(10)
C58 F23 1.352(8)
C58 C59 1.359(10)
C59 F24 1.345(8)
C59 C60 1.373(9)
C60 F25 1.360(7)
C61 C66 1.390(10)
C61 C62 1.412(10)
C62 F26 1.335(8)
C62 C63 1.371(10)
C63 F27 1.341(8)
C63 C64 1.352(11)
C64 F28 1.357(8)
C64 C65 1.371(10)
C65 F29 1.350(8)
C65 C66 1.379(10)
C66 O1 1.388(8)
N2 H12 0.8800
N3 H13 0.8800
N5 H14 0.8800
N6 H15 0.8800
C67 C68 1.533(18)
C67 H16 0.9800
C67 H17 0.9800
C67 H18 0.9800
C68 C69 1.390(16)
C68 H22 0.9900
C68 H23 0.9900
C69 C70 1.42(2)
C69 H24 0.9900
C69 H25 0.9900
C70 C71 1.35(2)
C70 H26 0.9900
C70 H27 0.9900
C71 C72 1.53(3)
C71 H28 0.9900
C71 H29 0.9900
C72 H19 0.9800
C72 H20 0.9800
C72 H21 0.9800

loop_
_geom_torsion_atom_site_label_1
_geom_torsion_atom_site_label_2
_geom_torsion_atom_site_label_3
_geom_torsion_atom_site_label_4
_geom_torsion
N1 C1 C2 C3 -1.4(8)
C30 C1 C2 C3 169.0(6)
N1 C1 C2 O1 -177.5(5)
C30 C1 C2 O1 -7.1(10)
O1 C2 C3 C4 175.8(6)
C1 C2 C3 C4 0.0(7)
C2 C3 C4 N1 1.4(7)
C2 C3 C4 C5 -173.0(6)
N1 C4 C5 C6 2.8(10)
C3 C4 C5 C6 176.6(6)
N1 C4 C5 C31 -170.4(6)
C3 C4 C5 C31 3.5(10)
C4 C5 C6 N2 6.6(10)
C31 C5 C6 N2 179.8(6)
C4 C5 C6 C7 -164.3(7)
C31 C5 C6 C7 8.9(11)
N2 C6 C7 C8 -2.8(7)
C5 C6 C7 C8 169.1(7)
C6 C7 C8 C9 2.3(8)
C7 C8 C9 N2 -1.0(7)
C7 C8 C9 C10 175.4(7)
N2 C9 C10 C11 23.3(10)
C8 C9 C10 C11 -152.6(7)
N2 C9 C10 C37 -158.7(6)
C8 C9 C10 C37 25.4(11)
C9 C10 C11 N3 -159.6(6)
C37 C10 C11 N3 22.3(9)
C9 C10 C11 C12 31.4(9)
C37 C10 C11 C12 -146.7(6)
N3 C11 C12 C13 -1.9(6)
C10 C11 C12 C13 168.8(6)
C11 C12 C13 C14 1.5(7)
C12 C13 C14 N3 -0.5(6)
C12 C13 C14 C15 -175.8(6)
N3 C14 C15 C16 15.4(9)
C13 C14 C15 C16 -170.0(6)
N3 C14 C15 C43 -164.4(5)
C13 C14 C15 C43 10.2(9)
C14 C15 C16 N4 19.6(9)
C43 C15 C16 N4 -160.6(5)
C14 C15 C16 C17 -157.7(6)
C43 C15 C16 C17 22.2(9)
N4 C16 C17 C18 -2.6(7)
C15 C16 C17 C18 175.0(6)
C16 C17 C18 C19 4.5(7)
C17 C18 C19 N4 -5.2(7)
C17 C18 C19 C20 163.6(6)
N4 C19 C20 C21 16.9(10)
C18 C19 C20 C21 -150.2(6)
N4 C19 C20 C49 -173.3(6)
C18 C19 C20 C49 19.5(10)
C19 C20 C21 N5 0.1(9)
C49 C20 C21 N5 -169.6(6)
C19 C20 C21 C22 168.7(6)
C49 C20 C21 C22 -1.0(10)
N5 C21 C22 C23 2.9(7)
C20 C21 C22 C23 -167.0(7)
C21 C22 C23 C24 -0.7(7)
C22 C23 C24 N5 -1.7(7)
C22 C23 C24 C25 176.7(6)
N5 C24 C25 C26 -7.0(9)
C23 C24 C25 C26 174.9(6)
N5 C24 C25 C55 173.2(5)
C23 C24 C25 C55 -5.0(9)
C24 C25 C26 N6 174.0(5)
C55 C25 C26 N6 -6.1(8)
C24 C25 C26 C27 -13.6(10)
C55 C25 C26 C27 166.2(6)
N6 C26 C27 C28 1.0(6)
C25 C26 C27 C28 -172.3(6)
C26 C27 C28 C29 0.1(6)
C27 C28 C29 N6 -1.1(6)
C27 C28 C29 C30 170.9(6)
N1 C1 C30 C29 6.0(10)
C2 C1 C30 C29 -162.5(6)
N1 C1 C30 C61 179.5(6)
C2 C1 C30 C61 11.1(9)
N6 C29 C30 C1 135.1(6)
C28 C29 C30 C1 -35.7(9)
N6 C29 C30 C61 -37.7(9)
C28 C29 C30 C61 151.5(6)
C6 C5 C31 C36 78.2(8)
C4 C5 C31 C36 -108.3(8)
C6 C5 C31 C32 -102.0(7)
C4 C5 C31 C32 71.5(8)
C36 C31 C32 F1 -179.0(6)
C5 C31 C32 F1 1.2(9)
C36 C31 C32 C33 0.2(10)
C5 C31 C32 C33 -179.6(6)
F1 C32 C33 F2 -0.8(10)
C31 C32 C33 F2 179.9(6)
F1 C32 C33 C34 179.0(6)
C31 C32 C33 C34 -0.2(11)
F2 C33 C34 F3 -1.5(12)
C32 C33 C34 F3 178.7(7)
F2 C33 C34 C35 -179.4(7)
C32 C33 C34 C35 0.8(12)
F3 C34 C35 F4 -1.1(11)
C33 C34 C35 F4 176.8(7)
F3 C34 C35 C36 -179.3(6)
C33 C34 C35 C36 -1.3(11)
F4 C35 C36 F5 2.0(10)
C34 C35 C36 F5 -179.8(6)
F4 C35 C36 C31 -176.8(6)
C34 C35 C36 C31 1.4(11)
C32 C31 C36 F5 -179.6(6)
C5 C31 C36 F5 0.2(10)
C32 C31 C36 C35 -0.8(10)
C5 C31 C36 C35 179.0(6)
C9 C10 C37 C42 -131.2(6)
C11 C10 C37 C42 46.8(9)
C9 C10 C37 C38 50.0(9)
C11 C10 C37 C38 -131.9(6)
C42 C37 C38 F6 -178.3(5)
C10 C37 C38 F6 0.5(9)
C42 C37 C38 C39 -3.5(9)
C10 C37 C38 C39 175.3(6)
F6 C38 C39 F7 -0.6(8)
C37 C38 C39 F7 -175.5(5)
F6 C38 C39 C40 176.1(5)
C37 C38 C39 C40 1.3(10)
F7 C39 C40 F8 -1.7(9)
C38 C39 C40 F8 -178.4(6)
F7 C39 C40 C41 177.5(6)
C38 C39 C40 C41 0.8(10)
F8 C40 C41 F9 -0.9(10)
C39 C40 C41 F9 179.8(6)
F8 C40 C41 C42 178.8(6)
C39 C40 C41 C42 -0.5(10)
F9 C41 C42 F10 -1.6(9)
C40 C41 C42 F10 178.7(6)
F9 C41 C42 C37 177.7(5)
C40 C41 C42 C37 -2.0(10)
C38 C37 C42 F10 -176.8(5)
C10 C37 C42 F10 4.4(9)
C38 C37 C42 C41 3.9(9)
C10 C37 C42 C41 -174.9(6)
C16 C15 C43 C44 -121.8(7)
C14 C15 C43 C44 58.0(8)
C16 C15 C43 C48 61.5(8)
C14 C15 C43 C48 -118.7(7)
C48 C43 C44 F11 -177.0(5)
C15 C43 C44 F11 6.1(9)
C48 C43 C44 C45 -0.5(9)
C15 C43 C44 C45 -177.4(6)
F11 C44 C45 F12 -1.3(9)
C43 C44 C45 F12 -177.8(6)
F11 C44 C45 C46 -178.9(6)
C43 C44 C45 C46 4.6(10)
F12 C45 C46 F13 -3.3(10)
C44 C45 C46 F13 174.3(6)
F12 C45 C46 C47 176.7(6)
C44 C45 C46 C47 -5.7(11)
F13 C46 C47 F14 -1.4(11)
C45 C46 C47 F14 178.6(6)
F13 C46 C47 C48 -177.3(6)
C45 C46 C47 C48 2.8(11)
F14 C47 C48 F15 1.5(10)
C46 C47 C48 F15 177.3(6)
F14 C47 C48 C43 -174.3(6)
C46 C47 C48 C43 1.5(11)
C44 C43 C48 F15 -178.3(6)
C15 C43 C48 F15 -1.3(9)
C44 C43 C48 C47 -2.5(10)
C15 C43 C48 C47 174.5(6)
C21 C20 C49 C50 -114.8(8)
C19 C20 C49 C50 75.0(8)
C21 C20 C49 C54 69.4(9)
C19 C20 C49 C54 -100.8(8)
C54 C49 C50 F16 178.3(7)
C20 C49 C50 F16 2.3(11)
C54 C49 C50 C51 -1.0(12)
C20 C49 C50 C51 -177.0(8)
F16 C50 C51 F17 0.7(14)
C49 C50 C51 F17 179.9(8)
F16 C50 C51 C52 -179.0(9)
C49 C50 C51 C52 0.3(15)
F17 C51 C52 C53 -177.1(10)
C50 C51 C52 C53 2.5(17)
F17 C51 C52 F18 -1.7(17)
C50 C51 C52 F18 177.9(8)
F18 C52 C53 C54 -179.9(9)
C51 C52 C53 C54 -4.6(17)
F18 C52 C53 F19 0.5(16)
C51 C52 C53 F19 175.8(9)
C52 C53 C54 F20 -179.0(9)
F19 C53 C54 F20 0.6(13)
C52 C53 C54 C49 4.0(15)
F19 C53 C54 C49 -176.4(8)
C50 C49 C54 F20 -178.0(7)
C20 C49 C54 F20 -2.0(12)
C50 C49 C54 C53 -1.1(12)
C20 C49 C54 C53 174.9(8)
C24 C25 C55 C56 69.4(8)
C26 C25 C55 C56 -110.5(7)
C24 C25 C55 C60 -112.8(7)
C26 C25 C55 C60 67.3(8)
C60 C55 C56 F21 -179.7(6)
C25 C55 C56 F21 -1.7(10)
C60 C55 C56 C57 3.7(10)
C25 C55 C56 C57 -178.4(6)
F21 C56 C57 F22 1.7(10)
C55 C56 C57 F22 178.4(6)
F21 C56 C57 C58 179.7(6)
C55 C56 C57 C58 -3.6(11)
F22 C57 C58 F23 -1.2(10)
C56 C57 C58 F23 -179.3(7)
F22 C57 C58 C59 -179.8(7)
C56 C57 C58 C59 2.1(11)
F23 C58 C59 F24 0.7(11)
C57 C58 C59 F24 179.3(6)
F23 C58 C59 C60 -179.7(6)
C57 C58 C59 C60 -1.1(11)
F24 C59 C60 F25 -0.6(10)
C58 C59 C60 F25 179.8(6)
F24 C59 C60 C55 -179.0(6)
C58 C59 C60 C55 1.4(11)
C56 C55 C60 F25 179.1(6)
C25 C55 C60 F25 1.2(9)
C56 C55 C60 C59 -2.5(10)
C25 C55 C60 C59 179.5(6)
C1 C30 C61 C66 -7.8(9)
C29 C30 C61 C66 165.4(6)
C1 C30 C61 C62 167.5(6)
C29 C30 C61 C62 -19.4(10)
C66 C61 C62 F26 174.9(6)
C30 C61 C62 F26 -0.6(11)
C66 C61 C62 C63 -1.2(10)
C30 C61 C62 C63 -176.7(6)
F26 C62 C63 F27 2.6(10)
C61 C62 C63 F27 178.9(6)
F26 C62 C63 C64 -176.1(7)
C61 C62 C63 C64 0.2(12)
F27 C63 C64 F28 -1.6(11)
C62 C63 C64 F28 177.1(7)
F27 C63 C64 C65 -177.7(7)
C62 C63 C64 C65 1.0(12)
C63 C64 C65 F29 178.1(7)
F28 C64 C65 F29 1.9(11)
C63 C64 C65 C66 -1.1(12)
F28 C64 C65 C66 -177.2(7)
F29 C65 C66 O1 -2.2(10)
C64 C65 C66 O1 177.0(7)
F29 C65 C66 C61 -179.2(6)
C64 C65 C66 C61 0.0(11)
C62 C61 C66 C65 1.1(10)
C30 C61 C66 C65 176.7(6)
C62 C61 C66 O1 -175.7(6)
C30 C61 C66 O1 -0.1(10)
C30 C1 N1 C4 -167.4(6)
C2 C1 N1 C4 2.2(7)
C5 C4 N1 C1 172.6(6)
C3 C4 N1 C1 -2.2(7)
C10 C9 N2 C6 -177.6(6)
C8 C9 N2 C6 -0.9(7)
C5 C6 N2 C9 -170.6(6)
C7 C6 N2 C9 2.3(7)
C12 C11 N3 C14 1.7(6)
C10 C11 N3 C14 -169.2(5)
C13 C14 N3 C11 -0.8(6)
C15 C14 N3 C11 174.9(5)
C20 C19 N4 C16 -165.2(6)
C18 C19 N4 C16 3.6(7)
C15 C16 N4 C19 -178.4(5)
C17 C16 N4 C19 -0.7(7)
C20 C21 N5 C24 166.9(6)
C22 C21 N5 C24 -4.1(6)
C25 C24 N5 C21 -174.9(5)
C23 C24 N5 C21 3.6(6)
C28 C29 N6 C26 1.8(6)
C30 C29 N6 C26 -170.6(5)
C27 C26 N6 C29 -1.7(6)
C25 C26 N6 C29 172.4(5)
C3 C2 O1 C66 -176.7(7)
C1 C2 O1 C66 -1.4(9)
C65 C66 O1 C2 -172.2(6)
C61 C66 O1 C2 4.8(9)
C67 C68 C69 C70 -174.6(15)
C68 C69 C70 C71 -50(3)
C69 C70 C71 C72 173.8(16)
